data_4124182
loop_
_publ_author_name
'Mara, Michael W.'
'Bowman, David N.'
'Buyukcakir, Onur'
'Shelby, Megan L.'
'Haldrup, Kristoffer'
'Huang, Jier'
'Harpham, Michael R.'
'Stickrath, Andrew B.'
'Zhang, Xiaoyi'
'Stoddart, J. Fraser'
'Coskun, Ali'
'Jakubikova, Elena'
'Chen, Lin X.'

_publ_section_title
;
 Electron Injection from Copper Diimine Sensitizers into TiO2: Structural
 Effects and Their Implications for Solar Energy Conversion Devices.
;
_journal_issue 30
_journal_name_full 'Journal of the American Chemical Society'
_journal_page_first 9670
_journal_page_last 9684
_journal_paper_doi 10.1021/jacs.5b04612
_journal_volume 137
_journal_year 2015
_chemical_formula_moiety 'C74 H62 Cu N4 O10, 5(C H4 O), Cl '
_chemical_formula_sum 'C79 H82 Cl Cu N4 O15'
_chemical_formula_weight 1426.48
_chemical_name_systematic
; 
 ? 
;
_space_group_IT_number 14
_symmetry_cell_setting monoclinic
_symmetry_space_group_name_Hall '-P 2yn'
_symmetry_space_group_name_H-M 'P 1 21/n 1'
_atom_sites_solution_hydrogens geom
_atom_sites_solution_primary direct
_atom_sites_solution_secondary difmap
_audit_creation_method SHELXL-97
_cell_angle_alpha 90.00
_cell_angle_beta 94.913(3)
_cell_angle_gamma 90.00
_cell_formula_units_Z 4
_cell_length_a 12.7999(6)
_cell_length_b 15.1536(8)
_cell_length_c 36.6934(18)
_cell_measurement_reflns_used 9947
_cell_measurement_temperature 100(2)
_cell_measurement_theta_max 65.05
_cell_measurement_theta_min 2.42
_cell_volume 7091.1(6)
_computing_cell_refinement 'Bruker SAINT'
_computing_data_collection 'Bruker APEX2'
_computing_data_reduction 'Bruker SAINT'
_computing_molecular_graphics 'Bruker SHELXTL'
_computing_publication_material 'Bruker SHELXTL'
_computing_structure_refinement 'SHELXL-97 (Sheldrick, 2008)'
_computing_structure_solution 'SHELXS-97 (Sheldrick, 2008)'
_diffrn_ambient_temperature 100(2)
_diffrn_measured_fraction_theta_full 0.979
_diffrn_measured_fraction_theta_max 0.979
_diffrn_measurement_device_type 'Bruker APEX-II CCD'
_diffrn_measurement_method '\f and \w scans'
_diffrn_radiation_monochromator 'Quazar optics'
_diffrn_radiation_source microsource
_diffrn_radiation_type CuK\a
_diffrn_radiation_wavelength 1.54178
_diffrn_reflns_av_R_equivalents 0.0000
_diffrn_reflns_av_sigmaI/netI 0.0504
_diffrn_reflns_limit_h_max 14
_diffrn_reflns_limit_h_min -15
_diffrn_reflns_limit_k_max 17
_diffrn_reflns_limit_k_min 0
_diffrn_reflns_limit_l_max 42
_diffrn_reflns_limit_l_min 0
_diffrn_reflns_number 11881
_diffrn_reflns_theta_full 65.29
_diffrn_reflns_theta_max 65.29
_diffrn_reflns_theta_min 2.42
_diffrn_standards_number 0
_exptl_absorpt_coefficient_mu 1.360
_exptl_absorpt_correction_T_max 0.7525
_exptl_absorpt_correction_T_min 0.5974
_exptl_absorpt_correction_type multi-scan
_exptl_absorpt_process_details 'sadabs, Bruker'
_exptl_crystal_colour red
_exptl_crystal_density_diffrn 1.336
_exptl_crystal_density_method 'not measured'
_exptl_crystal_description plate
_exptl_crystal_F_000 3000
_exptl_crystal_size_max 0.41
_exptl_crystal_size_mid 0.17
_exptl_crystal_size_min 0.04
_platon_squeeze_details
;
 Diffuse, disordered solvent molecules could not be adequately modeled.  The
 bypass procedure in Platon (Spek, 1990) was used to remove the electronic
 contribution from these solvents. The total potential solvent accessible void
 volume was 111.0 Ang^3^ and the electron count / cell = 46. As the exact
 solvent content is not known, the reported formula reflects only the atoms
 used in the refinement.

;
_refine_diff_density_max 2.382
_refine_diff_density_min -1.219
_refine_diff_density_rms 0.132
_refine_ls_extinction_method none
_refine_ls_goodness_of_fit_ref 1.146
_refine_ls_hydrogen_treatment constr
_refine_ls_matrix_type full
_refine_ls_number_parameters 933
_refine_ls_number_reflns 11881
_refine_ls_number_restraints 965
_refine_ls_restrained_S_all 1.105
_refine_ls_R_factor_all 0.1582
_refine_ls_R_factor_gt 0.1436
_refine_ls_shift/su_max 0.004
_refine_ls_shift/su_mean 0.000
_refine_ls_structure_factor_coef Fsqd
_refine_ls_weighting_details 'calc w=1/[\s^2^(Fo^2^)+(0.0553P)^2^+110.3834P] where P=(Fo^2^+2Fc^2^)/3'
_refine_ls_weighting_scheme calc
_refine_ls_wR_factor_gt 0.3309
_refine_ls_wR_factor_ref 0.3362
_reflns_number_gt 9859
_reflns_number_total 11881
_reflns_threshold_expression >2sigma(I)
_cod_data_source_file ja5b04612_si_002.cif
_cod_data_source_block n1452
_cod_depositor_comments
;
The following automatic conversions were performed:

'_symmetry_cell_setting' value 'Monoclinic' changed to 'monoclinic'
according to
/usr/data/users/saulius/crontab/automatic-downloads/rss-feeds/ACS/lib/dictionaries/cif_core.dic
dictionary named 'cif_core.dic' version 2.4.2 from 2011-04-26.

Automatic conversion script
Id: cif_fix_values 3271 2015-04-21 07:52:19Z andrius 

 Adding full bibliography for 4124182.cif.
;
_cod_original_sg_symbol_H-M P2(1)/n
_cod_database_code 4124182

loop_
_symmetry_equiv_pos_as_xyz
'x, y, z'
'-x+1/2, y+1/2, -z+1/2'
'-x, -y, -z'
'x-1/2, -y-1/2, z-1/2'

loop_
_atom_site_label
_atom_site_type_symbol
_atom_site_fract_x
_atom_site_fract_y
_atom_site_fract_z
_atom_site_U_iso_or_equiv
_atom_site_adp_type
_atom_site_occupancy
_atom_site_symmetry_multiplicity
_atom_site_calc_flag
_atom_site_refinement_flags
_atom_site_disorder_assembly
_atom_site_disorder_group
Cu1 Cu 0.01614(9) 0.25010(8) 0.02593(3) 0.0295(3) Uani 1 1 d U . .
Cl Cl 0.9591(3) 0.5598(3) 0.24190(10) 0.0841(10) Uani 1 1 d . . .
O1 O 0.5904(5) -0.0553(5) -0.1698(2) 0.0555(19) Uani 1 1 d U . .
H1 H 0.5802 -0.1057 -0.1613 0.083 Uiso 1 1 calc R . .
O2 O 0.4477(5) -0.0038(5) -0.20117(17) 0.0528(19) Uani 1 1 d U . .
O3 O -0.7129(10) 0.4945(7) -0.1513(2) 0.116(5) Uani 1 1 d U . .
O4 O -0.7007(5) 0.3579(4) -0.16962(19) 0.0441(16) Uani 1 1 d U . .
H4 H -0.7656 0.3488 -0.1709 0.066 Uiso 1 1 calc R . .
O5 O -0.1315(5) 0.0533(5) 0.14488(18) 0.0483(16) Uani 1 1 d U . .
O6 O -0.1050(7) 0.1437(8) 0.2165(2) 0.096(3) Uani 1 1 d U . .
O7 O 0.0606(7) 0.2397(7) 0.2611(2) 0.076(2) Uani 1 1 d U A .
O8 O 0.2292(5) 0.3685(5) 0.2463(2) 0.0571(18) Uani 1 1 d U . .
O9A O 0.3208(9) 0.4816(9) 0.1966(3) 0.047(3) Uani 0.580(18) 1 d PU A 1
O10 O 0.2690(6) 0.4868(5) 0.11788(19) 0.061(2) Uani 1 1 d U . .
O11 O 0.8906(5) 0.6741(5) 0.2035(2) 0.0538(18) Uani 1 1 d U . .
H11O H 0.8294 0.6543 0.1991 0.081 Uiso 1 1 calc R . .
O12 O 0.8214(6) 0.4750(5) 0.2151(2) 0.0571(19) Uani 1 1 d U . .
H12O H 0.7928 0.4837 0.1940 0.086 Uiso 1 1 calc R . .
O13 O 0.2873(7) 0.4933(6) 0.3483(2) 0.074(2) Uani 1 1 d U . .
H13O H 0.2648 0.4457 0.3389 0.111 Uiso 1 1 calc R . .
O14 O 0.0842(10) 0.4918(10) 0.2108(3) 0.140(6) Uani 1 1 d U . .
H14O H 0.1300 0.4529 0.2158 0.211 Uiso 1 1 calc R . .
O15 O 0.5621(9) 0.3574(10) 0.1331(4) 0.128(4) Uani 1 1 d U . .
H15O H 0.6025 0.3540 0.1163 0.191 Uiso 1 1 calc R . .
N1 N 0.1379(5) 0.2291(4) 0.06502(17) 0.0239(13) Uani 1 1 d U . .
N2 N -0.0616(5) 0.2926(4) 0.06953(17) 0.0266(13) Uani 1 1 d U . .
N3 N -0.0678(5) 0.1742(4) -0.01284(18) 0.0266(13) Uani 1 1 d U . .
N4 N 0.0529(5) 0.3142(4) -0.02094(18) 0.0270(13) Uani 1 1 d U . .
C1 C 0.2367(6) 0.2038(5) 0.0627(2) 0.0303(16) Uani 1 1 d U . .
C2 C 0.3092(7) 0.1971(6) 0.0939(2) 0.0360(18) Uani 1 1 d U . .
H2 H 0.3788 0.1776 0.0915 0.043 Uiso 1 1 calc R . .
C3 C 0.2787(7) 0.2186(7) 0.1275(3) 0.046(2) Uani 1 1 d U . .
H3 H 0.3274 0.2157 0.1485 0.055 Uiso 1 1 calc R . .
C4 C 0.1759(7) 0.2449(7) 0.1308(2) 0.044(2) Uani 1 1 d U . .
C5 C 0.1394(8) 0.2675(9) 0.1651(3) 0.064(3) Uani 1 1 d U . .
H5 H 0.1859 0.2635 0.1866 0.077 Uiso 1 1 calc R . .
C6 C 0.0396(8) 0.2945(9) 0.1675(3) 0.058(3) Uani 1 1 d U . .
H6 H 0.0159 0.3064 0.1908 0.069 Uiso 1 1 calc R . .
C7 C -0.0299(7) 0.3052(7) 0.1357(2) 0.040(2) Uani 1 1 d U . .
C8 C -0.1299(7) 0.3405(7) 0.1369(2) 0.040(2) Uani 1 1 d U . .
H8 H -0.1534 0.3591 0.1596 0.048 Uiso 1 1 calc R . .
C9 C -0.1934(7) 0.3483(6) 0.1058(2) 0.039(2) Uani 1 1 d U . .
H9 H -0.2622 0.3711 0.1067 0.047 Uiso 1 1 calc R . .
C10 C -0.1583(6) 0.3229(5) 0.0719(2) 0.0284(16) Uani 1 1 d U . .
C11 C 0.1075(6) 0.2527(6) 0.0983(2) 0.0327(17) Uani 1 1 d U . .
C12 C 0.0028(6) 0.2830(6) 0.1011(2) 0.0302(17) Uani 1 1 d U . .
C13 C 0.2737(6) 0.1785(5) 0.0268(2) 0.0310(17) Uani 1 1 d U . .
C14 C 0.3790(6) 0.1895(6) 0.0206(3) 0.0340(18) Uani 1 1 d U . .
H14A H 0.4263 0.2142 0.0392 0.041 Uiso 1 1 calc R . .
C15 C 0.4153(6) 0.1648(6) -0.0122(2) 0.0360(19) Uani 1 1 d U . .
H15 H 0.4876 0.1728 -0.0154 0.043 Uiso 1 1 calc R . .
C16 C 0.3504(6) 0.1286(6) -0.0408(2) 0.0331(18) Uani 1 1 d U . .
C17 C 0.2440(6) 0.1201(5) -0.0345(2) 0.0285(16) Uani 1 1 d U . .
H17 H 0.1958 0.0987 -0.0536 0.034 Uiso 1 1 calc R . .
C18 C 0.2081(6) 0.1418(5) -0.0017(2) 0.0292(16) Uani 1 1 d U . .
H18 H 0.1364 0.1318 0.0018 0.035 Uiso 1 1 calc R . .
C19 C 0.3916(6) 0.0980(6) -0.0751(2) 0.0306(16) Uani 1 1 d U . .
C20 C 0.4792(6) 0.0422(6) -0.0724(2) 0.0356(18) Uani 1 1 d U . .
H20 H 0.5114 0.0262 -0.0490 0.043 Uiso 1 1 calc R . .
C21 C 0.5189(7) 0.0103(6) -0.1038(2) 0.0375(19) Uani 1 1 d U . .
H21 H 0.5804 -0.0250 -0.1018 0.045 Uiso 1 1 calc R . .
C22 C 0.4699(6) 0.0292(7) -0.1379(2) 0.039(2) Uani 1 1 d U . .
C23 C 0.3857(6) 0.0868(6) -0.1405(2) 0.0361(18) Uani 1 1 d U . .
H23 H 0.3551 0.1032 -0.1640 0.043 Uiso 1 1 calc R . .
C24 C 0.3442(6) 0.1217(6) -0.1095(2) 0.0324(17) Uani 1 1 d U . .
C25 C 0.5045(7) -0.0125(7) -0.1726(3) 0.045(2) Uani 1 1 d U . .
C26 C 0.2521(7) 0.1838(7) -0.1142(3) 0.047(2) Uani 1 1 d U . .
H26A H 0.1868 0.1498 -0.1161 0.070 Uiso 1 1 calc R . .
H26B H 0.2565 0.2189 -0.1364 0.070 Uiso 1 1 calc R . .
H26C H 0.2531 0.2233 -0.0930 0.070 Uiso 1 1 calc R . .
C27 C -0.2333(6) 0.3319(5) 0.0385(2) 0.0257(15) Uani 1 1 d U . .
C28 C -0.1971(6) 0.3467(5) 0.0042(2) 0.0280(16) Uani 1 1 d U . .
H28 H -0.1239 0.3510 0.0018 0.034 Uiso 1 1 calc R . .
C29 C -0.2680(6) 0.3552(5) -0.0268(2) 0.0255(16) Uani 1 1 d U . .
H29 H -0.2425 0.3629 -0.0502 0.031 Uiso 1 1 calc R . .
C30 C -0.3761(6) 0.3525(5) -0.0237(2) 0.0267(16) Uani 1 1 d U . .
C31 C -0.4108(6) 0.3408(5) 0.0109(2) 0.0294(16) Uani 1 1 d U . .
H31 H -0.4840 0.3405 0.0135 0.035 Uiso 1 1 calc R . .
C32 C -0.3416(6) 0.3297(5) 0.0415(2) 0.0276(16) Uani 1 1 d U . .
H32 H -0.3676 0.3205 0.0647 0.033 Uiso 1 1 calc R . .
C33 C -0.4535(5) 0.3657(5) -0.0563(2) 0.0245(15) Uani 1 1 d U . .
C34 C -0.4542(6) 0.3134(6) -0.0879(2) 0.0307(17) Uani 1 1 d U . .
C35 C -0.5305(6) 0.3300(5) -0.1168(2) 0.0293(16) Uani 1 1 d U . .
H35 H -0.5333 0.2934 -0.1379 0.035 Uiso 1 1 calc R . .
C36 C -0.6018(6) 0.3985(5) -0.1155(2) 0.0301(16) Uani 1 1 d U . .
C37 C -0.5991(7) 0.4509(6) -0.0839(2) 0.0344(18) Uani 1 1 d U . .
H37 H -0.6457 0.4994 -0.0827 0.041 Uiso 1 1 calc R . .
C38 C -0.5281(6) 0.4310(5) -0.0546(2) 0.0286(16) Uani 1 1 d U . .
H38 H -0.5307 0.4634 -0.0325 0.034 Uiso 1 1 calc R . .
C39 C -0.6782(7) 0.4197(7) -0.1482(2) 0.040(2) Uani 1 1 d U . .
C40 C -0.3772(7) 0.2396(6) -0.0919(2) 0.039(2) Uani 1 1 d U . .
H40A H -0.4069 0.1973 -0.1102 0.058 Uiso 1 1 calc R . .
H40B H -0.3626 0.2097 -0.0684 0.058 Uiso 1 1 calc R . .
H40C H -0.3119 0.2639 -0.0999 0.058 Uiso 1 1 calc R . .
C41 C -0.1357(6) 0.1116(5) -0.0067(2) 0.0265(15) Uani 1 1 d U . .
C42 C -0.1968(6) 0.0699(5) -0.0361(2) 0.0300(17) Uani 1 1 d U . .
H42 H -0.2472 0.0264 -0.0313 0.036 Uiso 1 1 calc R . .
C43 C -0.1821(6) 0.0931(6) -0.0717(2) 0.0331(17) Uani 1 1 d U . .
H43 H -0.2195 0.0635 -0.0916 0.040 Uiso 1 1 calc R . .
C44 C -0.1111(6) 0.1612(5) -0.0783(2) 0.0287(16) Uani 1 1 d U . .
C45 C -0.0896(6) 0.1903(6) -0.1140(2) 0.0354(18) Uani 1 1 d U . .
H45 H -0.1232 0.1619 -0.1350 0.042 Uiso 1 1 calc R . .
C46 C -0.0219(6) 0.2581(7) -0.1184(2) 0.0367(18) Uani 1 1 d U . .
H46 H -0.0089 0.2762 -0.1424 0.044 Uiso 1 1 calc R . .
C47 C 0.0304(6) 0.3027(6) -0.0874(2) 0.0311(16) Uani 1 1 d U . .
C48 C 0.0988(6) 0.3734(6) -0.0892(2) 0.0370(19) Uani 1 1 d U . .
H48 H 0.1144 0.3953 -0.1123 0.044 Uiso 1 1 calc R . .
C49 C 0.1442(6) 0.4120(6) -0.0578(2) 0.0344(18) Uani 1 1 d U . .
H49 H 0.1918 0.4598 -0.0593 0.041 Uiso 1 1 calc R . .
C50 C 0.1195(6) 0.3803(6) -0.0237(2) 0.0302(16) Uani 1 1 d U . .
C51 C 0.0107(6) 0.2737(5) -0.0522(2) 0.0276(16) Uani 1 1 d U . .
C52 C -0.0567(6) 0.2005(5) -0.0474(2) 0.0275(15) Uani 1 1 d U . .
C53 C -0.1438(6) 0.0885(6) 0.0320(2) 0.0317(17) Uani 1 1 d U . .
C54 C -0.2340(6) 0.1024(6) 0.0496(2) 0.0330(18) Uani 1 1 d U . .
H54 H -0.2965 0.1209 0.0359 0.040 Uiso 1 1 calc R . .
C55 C -0.2339(7) 0.0894(5) 0.0873(2) 0.0329(17) Uani 1 1 d U . .
H55 H -0.2962 0.0981 0.0991 0.040 Uiso 1 1 calc R . .
C56 C -0.1416(7) 0.0635(6) 0.1074(2) 0.0343(18) Uani 1 1 d U . .
C57 C -0.0519(7) 0.0466(6) 0.0900(2) 0.0365(19) Uani 1 1 d U . .
H57 H 0.0101 0.0272 0.1038 0.044 Uiso 1 1 calc R . .
C58 C -0.0525(6) 0.0577(6) 0.0530(2) 0.0330(18) Uani 1 1 d U . .
H58 H 0.0089 0.0447 0.0412 0.040 Uiso 1 1 calc R . .
C59 C -0.2103(7) 0.0899(8) 0.1650(3) 0.052(3) Uani 1 1 d U . .
H59A H -0.2782 0.0602 0.1583 0.063 Uiso 1 1 calc R . .
H59B H -0.2185 0.1536 0.1594 0.063 Uiso 1 1 calc R . .
C60 C -0.1784(9) 0.0769(10) 0.2048(3) 0.064(3) Uani 1 1 d U . .
H60A H -0.2407 0.0806 0.2190 0.077 Uiso 1 1 calc R . .
H60B H -0.1463 0.0179 0.2089 0.077 Uiso 1 1 calc R . .
C61 C -0.0763(14) 0.1371(13) 0.2536(4) 0.116(6) Uani 1 1 d U . .
H61A H -0.0238 0.0893 0.2577 0.139 Uiso 1 1 calc R . .
H61B H -0.1388 0.1198 0.2662 0.139 Uiso 1 1 calc R . .
C62 C -0.0344(12) 0.2148(11) 0.2698(4) 0.090(4) Uani 1 1 d U . .
H62A H -0.0840 0.2635 0.2632 0.108 Uiso 1 1 calc R . .
H62B H -0.0313 0.2075 0.2967 0.108 Uiso 1 1 calc R . .
C63 C 0.0831(11) 0.3247(10) 0.2793(4) 0.083(4) Uani 1 1 d U . .
H63A H 0.0434 0.3723 0.2658 0.099 Uiso 1 1 calc R A .
H63B H 0.0614 0.3229 0.3045 0.099 Uiso 1 1 calc R . .
C64 C 0.1919(10) 0.3417(10) 0.2801(3) 0.069(3) Uani 1 1 d U A .
H64A H 0.2301 0.2876 0.2885 0.083 Uiso 1 1 calc R . .
H64B H 0.2098 0.3883 0.2985 0.083 Uiso 1 1 calc R . .
C65 C 0.3394(8) 0.3707(8) 0.2470(3) 0.058(2) Uani 0.580(18) 1 d PU A 1
H65A H 0.3691 0.3115 0.2527 0.069 Uiso 0.580(18) 1 calc PR A 1
H65B H 0.3688 0.4127 0.2658 0.069 Uiso 0.580(18) 1 calc PR A 1
C65A C 0.3394(8) 0.3707(8) 0.2470(3) 0.058(2) Uani 0.420(18) 1 d PU A 2
H65C H 0.3673 0.3733 0.2730 0.069 Uiso 0.420(18) 1 calc PR A 2
H65D H 0.3620 0.3135 0.2372 0.069 Uiso 0.420(18) 1 calc PR A 2
C66A C 0.368(2) 0.4027(19) 0.2058(7) 0.053(5) Uani 0.580(18) 1 d PU A 1
H66A H 0.4454 0.4091 0.2057 0.063 Uiso 0.580(18) 1 calc PR A 1
H66B H 0.3447 0.3573 0.1875 0.063 Uiso 0.580(18) 1 calc PR A 1
C67 C 0.3888(11) 0.5110(11) 0.1693(3) 0.094(5) Uani 1 1 d U . .
H67A H 0.4621 0.5005 0.1793 0.113 Uiso 1 1 calc R A 1
H67B H 0.3799 0.5756 0.1666 0.113 Uiso 1 1 calc R A 1
C68 C 0.3758(10) 0.4707(10) 0.1311(3) 0.076(4) Uani 1 1 d U A .
H68A H 0.4242 0.4989 0.1150 0.092 Uiso 1 1 calc R . .
H68B H 0.3904 0.4066 0.1322 0.092 Uiso 1 1 calc R . .
C69 C 0.2398(8) 0.4625(7) 0.0824(2) 0.044(2) Uani 1 1 d U . .
C70 C 0.3077(7) 0.4328(6) 0.0580(3) 0.0400(19) Uani 1 1 d U . .
H70 H 0.3804 0.4270 0.0653 0.048 Uiso 1 1 calc R . .
C71 C 0.2689(6) 0.4113(6) 0.0225(2) 0.0329(17) Uani 1 1 d U . .
H71 H 0.3159 0.3918 0.0055 0.039 Uiso 1 1 calc R . .
C72 C 0.1630(6) 0.4177(5) 0.0116(2) 0.0297(16) Uani 1 1 d U . .
C73 C 0.0951(7) 0.4493(6) 0.0370(2) 0.040(2) Uani 1 1 d U . .
H73 H 0.0223 0.4550 0.0300 0.047 Uiso 1 1 calc R . .
C74 C 0.1334(7) 0.4717(6) 0.0716(3) 0.042(2) Uani 1 1 d U . .
H74 H 0.0872 0.4937 0.0884 0.050 Uiso 1 1 calc R . .
C75 C 0.8858(9) 0.7653(7) 0.2137(4) 0.065(3) Uani 1 1 d U . .
H75A H 0.9554 0.7851 0.2235 0.097 Uiso 1 1 calc R . .
H75B H 0.8361 0.7724 0.2324 0.097 Uiso 1 1 calc R . .
H75C H 0.8624 0.8006 0.1921 0.097 Uiso 1 1 calc R . .
C76 C 0.7665(10) 0.4090(8) 0.2324(3) 0.067(3) Uani 1 1 d U . .
H76A H 0.7950 0.4033 0.2580 0.100 Uiso 1 1 calc R . .
H76B H 0.7740 0.3527 0.2198 0.100 Uiso 1 1 calc R . .
H76C H 0.6921 0.4248 0.2316 0.100 Uiso 1 1 calc R . .
C77 C 0.3600(10) 0.5313(11) 0.3261(4) 0.083(4) Uani 1 1 d U . .
H77A H 0.3253 0.5435 0.3018 0.124 Uiso 1 1 calc R . .
H77B H 0.4182 0.4902 0.3239 0.124 Uiso 1 1 calc R . .
H77C H 0.3869 0.5864 0.3373 0.124 Uiso 1 1 calc R . .
C78 C 0.0847(17) 0.5163(12) 0.1734(5) 0.150(10) Uani 1 1 d U . .
H78A H 0.0156 0.5393 0.1646 0.225 Uiso 1 1 calc R . .
H78B H 0.1010 0.4645 0.1589 0.225 Uiso 1 1 calc R . .
H78C H 0.1379 0.5619 0.1710 0.225 Uiso 1 1 calc R . .
C79 C 0.5791(14) 0.2743(14) 0.1591(7) 0.165(10) Uani 1 1 d U . .
H79A H 0.6533 0.2701 0.1681 0.248 Uiso 1 1 calc R . .
H79B H 0.5581 0.2207 0.1455 0.248 Uiso 1 1 calc R . .
H79C H 0.5364 0.2807 0.1799 0.248 Uiso 1 1 calc R . .
O9B O 0.3657(19) 0.4207(18) 0.1912(6) 0.051(5) Uani 0.420(18) 1 d PU A 2
C66B C 0.3887(19) 0.4361(19) 0.2288(7) 0.048(5) Uani 0.420(18) 1 d PU A 2
H66C H 0.4654 0.4340 0.2353 0.058 Uiso 0.420(18) 1 calc PR A 2
H66D H 0.3627 0.4949 0.2356 0.058 Uiso 0.420(18) 1 calc PR A 2

loop_
_atom_site_aniso_label
_atom_site_aniso_U_11
_atom_site_aniso_U_22
_atom_site_aniso_U_33
_atom_site_aniso_U_23
_atom_site_aniso_U_13
_atom_site_aniso_U_12
Cu1 0.0263(6) 0.0305(7) 0.0321(6) 0.0004(5) 0.0058(4) -0.0015(5)
Cl 0.068(2) 0.096(3) 0.089(2) 0.012(2) 0.0082(17) 0.0023(18)
O1 0.041(4) 0.068(5) 0.057(4) -0.013(4) 0.001(3) 0.019(3)
O2 0.042(4) 0.080(6) 0.037(3) -0.003(3) 0.007(3) 0.017(4)
O3 0.187(11) 0.076(6) 0.071(6) -0.034(5) -0.066(6) 0.089(7)
O4 0.029(3) 0.033(3) 0.067(4) 0.001(3) -0.013(3) 0.009(3)
O5 0.045(4) 0.054(4) 0.047(3) 0.004(3) 0.012(3) -0.004(3)
O6 0.087(6) 0.151(9) 0.052(4) 0.001(5) 0.009(4) -0.069(6)
O7 0.080(5) 0.090(6) 0.059(5) 0.007(4) -0.002(4) -0.034(5)
O8 0.046(4) 0.058(5) 0.068(4) 0.012(4) 0.013(3) -0.004(3)
O9A 0.038(6) 0.045(7) 0.058(6) -0.001(5) 0.008(5) 0.000(5)
O10 0.080(5) 0.058(5) 0.045(4) -0.008(3) 0.007(3) -0.039(4)
O11 0.039(4) 0.038(4) 0.081(5) 0.000(4) -0.016(4) 0.002(3)
O12 0.063(5) 0.047(4) 0.058(4) 0.013(3) -0.016(4) -0.009(4)
O13 0.074(6) 0.075(6) 0.070(5) 0.012(4) -0.005(4) 0.017(5)
O14 0.134(10) 0.165(12) 0.138(9) 0.088(9) 0.100(8) 0.111(9)
O15 0.081(8) 0.141(11) 0.162(13) 0.023(9) 0.019(7) 0.017(8)
N1 0.029(3) 0.011(3) 0.032(3) 0.003(2) 0.006(2) -0.003(2)
N2 0.029(3) 0.019(3) 0.032(3) 0.001(3) 0.004(2) -0.008(3)
N3 0.019(3) 0.024(3) 0.037(3) -0.002(3) 0.003(2) 0.001(2)
N4 0.019(3) 0.026(3) 0.036(3) 0.004(3) 0.006(2) 0.005(2)
C1 0.024(3) 0.025(4) 0.042(4) 0.000(3) 0.008(3) -0.008(3)
C2 0.029(4) 0.031(5) 0.048(4) 0.005(4) 0.003(3) -0.002(4)
C3 0.041(4) 0.055(6) 0.040(4) 0.012(4) 0.001(4) 0.004(4)
C4 0.039(4) 0.063(6) 0.031(4) 0.013(4) 0.002(3) 0.005(4)
C5 0.050(5) 0.115(10) 0.027(4) 0.012(5) 0.001(4) 0.015(6)
C6 0.052(5) 0.094(9) 0.027(4) 0.001(5) 0.004(4) 0.020(6)
C7 0.042(4) 0.045(6) 0.033(4) 0.002(4) 0.003(3) 0.005(4)
C8 0.044(5) 0.044(6) 0.033(4) -0.001(4) 0.007(3) 0.005(4)
C9 0.044(5) 0.038(5) 0.036(4) -0.005(4) 0.007(3) 0.009(4)
C10 0.028(3) 0.026(4) 0.032(3) 0.006(3) 0.006(3) -0.006(3)
C11 0.033(4) 0.033(5) 0.032(4) 0.001(4) 0.004(3) -0.004(4)
C12 0.028(4) 0.031(4) 0.031(3) 0.006(3) 0.001(3) 0.002(3)
C13 0.033(4) 0.018(4) 0.043(4) -0.001(3) 0.010(3) -0.004(3)
C14 0.025(4) 0.023(4) 0.054(5) -0.003(4) 0.005(3) 0.000(3)
C15 0.022(4) 0.036(5) 0.051(5) -0.008(4) 0.009(3) -0.013(4)
C16 0.022(4) 0.033(5) 0.046(4) -0.002(4) 0.005(3) -0.004(3)
C17 0.023(3) 0.020(4) 0.043(4) 0.003(3) 0.003(3) -0.001(3)
C18 0.024(4) 0.016(4) 0.048(4) 0.001(3) 0.006(3) -0.002(3)
C19 0.021(4) 0.025(4) 0.046(4) -0.005(3) 0.005(3) -0.007(3)
C20 0.030(4) 0.029(5) 0.047(4) -0.010(4) -0.001(3) 0.002(3)
C21 0.028(4) 0.036(5) 0.048(4) -0.003(4) 0.004(3) 0.003(4)
C22 0.025(4) 0.049(6) 0.042(4) -0.011(4) 0.001(3) 0.000(4)
C23 0.023(4) 0.042(5) 0.043(4) -0.003(4) 0.002(3) -0.011(3)
C24 0.018(4) 0.031(5) 0.048(4) 0.003(4) 0.008(3) -0.004(3)
C25 0.036(5) 0.050(6) 0.049(5) -0.010(4) 0.007(4) 0.006(4)
C26 0.033(5) 0.054(6) 0.055(6) 0.012(5) 0.006(4) 0.007(4)
C27 0.029(3) 0.013(4) 0.035(3) -0.001(3) 0.004(3) -0.006(3)
C28 0.023(4) 0.028(4) 0.034(4) -0.001(3) 0.004(3) -0.004(3)
C29 0.022(3) 0.018(4) 0.038(4) 0.003(3) 0.010(3) 0.001(3)
C30 0.024(3) 0.018(4) 0.038(4) 0.000(3) 0.003(3) 0.001(3)
C31 0.026(4) 0.022(4) 0.042(4) -0.003(3) 0.010(3) -0.003(3)
C32 0.030(4) 0.017(4) 0.037(4) 0.003(3) 0.011(3) 0.004(3)
C33 0.017(3) 0.014(4) 0.043(4) 0.000(3) 0.007(3) -0.003(3)
C34 0.019(4) 0.032(5) 0.041(4) -0.004(3) 0.005(3) 0.000(3)
C35 0.022(4) 0.022(4) 0.044(4) -0.002(3) 0.005(3) -0.002(3)
C36 0.023(4) 0.024(4) 0.043(4) 0.007(3) 0.006(3) -0.001(3)
C37 0.034(4) 0.028(5) 0.043(4) 0.003(3) 0.011(3) 0.011(4)
C38 0.028(4) 0.022(4) 0.037(4) 0.003(3) 0.009(3) 0.002(3)
C39 0.040(5) 0.040(5) 0.041(5) 0.000(4) 0.005(4) 0.015(4)
C40 0.034(5) 0.033(5) 0.048(5) -0.010(4) -0.004(4) 0.008(4)
C41 0.017(3) 0.021(4) 0.042(4) 0.002(3) 0.003(3) 0.006(3)
C42 0.018(4) 0.025(4) 0.047(4) -0.004(3) 0.003(3) 0.000(3)
C43 0.034(4) 0.022(4) 0.043(4) -0.003(3) -0.003(3) 0.004(3)
C44 0.026(4) 0.018(4) 0.042(4) -0.003(3) 0.000(3) 0.010(3)
C45 0.029(4) 0.044(5) 0.033(4) -0.006(4) -0.001(3) 0.011(3)
C46 0.031(4) 0.048(5) 0.032(4) 0.005(4) 0.007(3) 0.008(4)
C47 0.024(4) 0.033(4) 0.037(4) 0.003(3) 0.007(3) 0.009(3)
C48 0.028(4) 0.044(5) 0.040(4) 0.011(4) 0.011(3) 0.005(3)
C49 0.030(4) 0.027(4) 0.048(4) 0.006(3) 0.013(3) 0.002(3)
C50 0.018(4) 0.031(4) 0.043(4) 0.000(3) 0.009(3) 0.000(3)
C51 0.020(4) 0.028(4) 0.035(3) -0.001(3) 0.006(3) 0.005(3)
C52 0.021(4) 0.028(4) 0.033(3) -0.003(3) 0.003(3) 0.006(3)
C53 0.022(4) 0.031(5) 0.043(4) -0.002(3) 0.004(3) -0.003(3)
C54 0.024(4) 0.029(5) 0.047(4) -0.009(4) 0.006(3) -0.002(3)
C55 0.035(4) 0.010(4) 0.056(4) 0.000(4) 0.015(3) -0.005(3)
C56 0.040(4) 0.022(4) 0.042(4) -0.006(3) 0.007(3) -0.007(3)
C57 0.031(4) 0.032(5) 0.047(4) 0.004(4) 0.003(3) 0.003(4)
C58 0.025(4) 0.028(5) 0.046(4) 0.006(4) 0.007(3) -0.003(3)
C59 0.037(5) 0.072(7) 0.050(5) -0.006(5) 0.011(4) -0.010(5)
C60 0.047(6) 0.098(9) 0.049(5) -0.003(6) 0.013(4) -0.023(6)
C61 0.132(12) 0.152(13) 0.061(6) 0.011(8) -0.006(8) -0.089(11)
C62 0.090(8) 0.116(11) 0.063(7) -0.001(7) 0.002(7) -0.030(8)
C63 0.088(8) 0.083(9) 0.082(9) -0.009(7) 0.036(7) -0.023(7)
C64 0.073(6) 0.088(9) 0.047(6) -0.012(6) 0.009(5) -0.016(6)
C65 0.049(4) 0.049(6) 0.074(6) 0.004(5) 0.003(5) -0.001(5)
C65A 0.049(4) 0.049(6) 0.074(6) 0.004(5) 0.003(5) -0.001(5)
C66A 0.033(9) 0.058(10) 0.067(11) -0.006(8) 0.008(9) 0.013(8)
C67 0.102(9) 0.128(11) 0.052(5) 0.005(6) 0.004(5) -0.093(9)
C68 0.082(7) 0.098(10) 0.048(5) 0.008(6) -0.002(5) -0.051(7)
C69 0.053(5) 0.039(5) 0.040(4) 0.002(4) 0.009(3) -0.023(4)
C70 0.034(4) 0.034(5) 0.052(5) 0.008(4) 0.003(3) -0.006(4)
C71 0.028(4) 0.025(4) 0.047(4) 0.002(4) 0.008(3) -0.003(3)
C72 0.024(4) 0.023(4) 0.043(4) 0.006(3) 0.007(3) -0.003(3)
C73 0.034(4) 0.041(5) 0.046(4) 0.003(4) 0.018(3) -0.007(4)
C74 0.042(4) 0.036(5) 0.051(5) -0.006(4) 0.023(4) -0.015(4)
C75 0.060(7) 0.035(6) 0.093(9) -0.019(6) -0.023(6) 0.004(5)
C76 0.079(8) 0.059(8) 0.065(7) -0.005(6) 0.021(6) -0.010(6)
C77 0.057(8) 0.100(12) 0.092(10) -0.024(8) 0.008(6) -0.003(7)
C78 0.23(2) 0.113(14) 0.130(12) 0.067(12) 0.128(15) 0.093(15)
C79 0.081(12) 0.116(17) 0.30(3) 0.059(16) 0.023(15) 0.047(12)
O9B 0.042(9) 0.061(11) 0.046(8) -0.004(8) -0.013(9) -0.010(9)
C66B 0.038(9) 0.059(12) 0.047(9) 0.000(9) 0.000(9) -0.002(9)

loop_
_atom_type_symbol
_atom_type_description
_atom_type_scat_dispersion_real
_atom_type_scat_dispersion_imag
_atom_type_scat_source
C C 0.0181 0.0091 'International Tables Vol C Tables 4.2.6.8 and 6.1.1.4'
H H 0.0000 0.0000 'International Tables Vol C Tables 4.2.6.8 and 6.1.1.4'
N N 0.0311 0.0180 'International Tables Vol C Tables 4.2.6.8 and 6.1.1.4'
O O 0.0492 0.0322 'International Tables Vol C Tables 4.2.6.8 and 6.1.1.4'
Cu Cu -1.9646 0.5888 'International Tables Vol C Tables 4.2.6.8 and 6.1.1.4'
Cl Cl 0.3639 0.7018 'International Tables Vol C Tables 4.2.6.8 and 6.1.1.4'

loop_
_geom_angle_atom_site_label_1
_geom_angle_atom_site_label_2
_geom_angle_atom_site_label_3
_geom_angle
N1 Cu1 N2 83.9(3)
N1 Cu1 N3 135.8(3)
N2 Cu1 N3 117.0(2)
N1 Cu1 N4 116.3(2)
N2 Cu1 N4 131.3(3)
N3 Cu1 N4 80.2(3)
C25 O1 H1 109.5
C39 O4 H4 109.5
C56 O5 C59 117.8(8)
C61 O6 C60 110.9(10)
C62 O7 C63 106.7(11)
C65 O8 C64 113.7(9)
C66A O9A C67 99.1(15)
C69 O10 C68 116.8(9)
C75 O11 H11O 109.5
C76 O12 H12O 109.5
C77 O13 H13O 109.5
C78 O14 H14O 109.5
C79 O15 H15O 109.5
C1 N1 C11 118.6(7)
C1 N1 Cu1 132.1(5)
C11 N1 Cu1 109.2(5)
C10 N2 C12 118.4(7)
C10 N2 Cu1 132.4(5)
C12 N2 Cu1 109.2(5)
C41 N3 C52 119.7(7)
C41 N3 Cu1 126.7(5)
C52 N3 Cu1 113.2(5)
C50 N4 C51 119.1(7)
C50 N4 Cu1 127.8(6)
C51 N4 Cu1 112.6(5)
N1 C1 C2 122.1(8)
N1 C1 C13 120.4(7)
C2 C1 C13 117.5(7)
C3 C2 C1 119.7(8)
C3 C2 H2 120.1
C1 C2 H2 120.1
C2 C3 C4 119.5(9)
C2 C3 H3 120.2
C4 C3 H3 120.2
C3 C4 C5 122.1(8)
C3 C4 C11 118.1(8)
C5 C4 C11 119.8(8)
C6 C5 C4 121.0(9)
C6 C5 H5 119.5
C4 C5 H5 119.5
C5 C6 C7 120.8(9)
C5 C6 H6 119.6
C7 C6 H6 119.6
C8 C7 C12 117.7(8)
C8 C7 C6 122.2(8)
C12 C7 C6 120.0(8)
C9 C8 C7 119.7(8)
C9 C8 H8 120.1
C7 C8 H8 120.1
C8 C9 C10 120.5(8)
C8 C9 H9 119.7
C10 C9 H9 119.7
N2 C10 C9 121.4(8)
N2 C10 C27 120.8(7)
C9 C10 C27 117.8(7)
N1 C11 C4 121.9(8)
N1 C11 C12 119.3(7)
C4 C11 C12 118.7(8)
N2 C12 C7 122.2(7)
N2 C12 C11 118.2(7)
C7 C12 C11 119.5(7)
C14 C13 C18 116.8(8)
C14 C13 C1 119.9(8)
C18 C13 C1 123.3(7)
C15 C14 C13 120.8(8)
C15 C14 H14A 119.6
C13 C14 H14A 119.6
C14 C15 C16 122.7(7)
C14 C15 H15 118.6
C16 C15 H15 118.6
C15 C16 C17 115.8(8)
C15 C16 C19 122.1(7)
C17 C16 C19 122.0(7)
C18 C17 C16 121.8(8)
C18 C17 H17 119.1
C16 C17 H17 119.1
C17 C18 C13 121.9(7)
C17 C18 H18 119.0
C13 C18 H18 119.0
C24 C19 C20 120.1(8)
C24 C19 C16 121.9(7)
C20 C19 C16 118.0(8)
C21 C20 C19 120.0(8)
C21 C20 H20 120.0
C19 C20 H20 120.0
C22 C21 C20 120.7(8)
C22 C21 H21 119.6
C20 C21 H21 119.6
C21 C22 C23 118.9(8)
C21 C22 C25 122.1(8)
C23 C22 C25 119.1(8)
C22 C23 C24 122.1(8)
C22 C23 H23 119.0
C24 C23 H23 119.0
C19 C24 C23 118.1(8)
C19 C24 C26 122.6(8)
C23 C24 C26 119.4(8)
O2 C25 O1 124.6(9)
O2 C25 C22 118.4(8)
O1 C25 C22 117.0(8)
C24 C26 H26A 109.5
C24 C26 H26B 109.5
H26A C26 H26B 109.5
C24 C26 H26C 109.5
H26A C26 H26C 109.5
H26B C26 H26C 109.5
C28 C27 C32 118.9(7)
C28 C27 C10 121.0(7)
C32 C27 C10 120.1(7)
C27 C28 C29 120.4(7)
C27 C28 H28 119.8
C29 C28 H28 119.8
C30 C29 C28 120.6(7)
C30 C29 H29 119.7
C28 C29 H29 119.7
C31 C30 C29 118.3(7)
C31 C30 C33 120.2(7)
C29 C30 C33 121.5(7)
C32 C31 C30 121.7(7)
C32 C31 H31 119.1
C30 C31 H31 119.1
C31 C32 C27 120.1(7)
C31 C32 H32 119.9
C27 C32 H32 119.9
C38 C33 C34 119.0(7)
C38 C33 C30 118.3(7)
C34 C33 C30 122.7(7)
C35 C34 C33 118.6(7)
C35 C34 C40 118.6(7)
C33 C34 C40 122.8(7)
C36 C35 C34 121.8(8)
C36 C35 H35 119.1
C34 C35 H35 119.1
C35 C36 C37 118.9(8)
C35 C36 C39 120.9(8)
C37 C36 C39 120.2(7)
C38 C37 C36 119.3(8)
C38 C37 H37 120.4
C36 C37 H37 120.4
C33 C38 C37 122.2(8)
C33 C38 H38 118.9
C37 C38 H38 118.9
O3 C39 O4 125.4(9)
O3 C39 C36 118.4(9)
O4 C39 C36 116.2(8)
C34 C40 H40A 109.5
C34 C40 H40B 109.5
H40A C40 H40B 109.5
C34 C40 H40C 109.5
H40A C40 H40C 109.5
H40B C40 H40C 109.5
N3 C41 C42 121.2(7)
N3 C41 C53 115.8(7)
C42 C41 C53 123.0(7)
C43 C42 C41 119.5(8)
C43 C42 H42 120.2
C41 C42 H42 120.2
C42 C43 C44 119.4(8)
C42 C43 H43 120.3
C44 C43 H43 120.3
C52 C44 C43 117.0(8)
C52 C44 C45 119.0(8)
C43 C44 C45 123.9(8)
C46 C45 C44 120.9(8)
C46 C45 H45 119.5
C44 C45 H45 119.5
C45 C46 C47 121.2(8)
C45 C46 H46 119.4
C47 C46 H46 119.4
C48 C47 C51 116.6(8)
C48 C47 C46 125.3(8)
C51 C47 C46 118.2(8)
C49 C48 C47 120.8(8)
C49 C48 H48 119.6
C47 C48 H48 119.6
C48 C49 C50 119.4(8)
C48 C49 H49 120.3
C50 C49 H49 120.3
N4 C50 C49 121.5(8)
N4 C50 C72 114.8(7)
C49 C50 C72 123.7(8)
N4 C51 C47 122.7(7)
N4 C51 C52 116.5(7)
C47 C51 C52 120.8(7)
N3 C52 C44 123.1(7)
N3 C52 C51 117.2(7)
C44 C52 C51 119.6(7)
C54 C53 C58 118.4(8)
C54 C53 C41 122.9(7)
C58 C53 C41 118.5(7)
C53 C54 C55 120.7(8)
C53 C54 H54 119.7
C55 C54 H54 119.7
C56 C55 C54 119.4(8)
C56 C55 H55 120.3
C54 C55 H55 120.3
O5 C56 C57 115.4(8)
O5 C56 C55 124.1(8)
C57 C56 C55 120.5(8)
C58 C57 C56 120.1(8)
C58 C57 H57 120.0
C56 C57 H57 120.0
C57 C58 C53 120.8(8)
C57 C58 H58 119.6
C53 C58 H58 119.6
O5 C59 C60 108.1(9)
O5 C59 H59A 110.1
C60 C59 H59A 110.1
O5 C59 H59B 110.1
C60 C59 H59B 110.1
H59A C59 H59B 108.4
O6 C60 C59 108.6(9)
O6 C60 H60A 110.0
C59 C60 H60A 110.0
O6 C60 H60B 110.0
C59 C60 H60B 110.0
H60A C60 H60B 108.4
O6 C61 C62 114.5(14)
O6 C61 H61A 108.6
C62 C61 H61A 108.6
O6 C61 H61B 108.6
C62 C61 H61B 108.6
H61A C61 H61B 107.6
O7 C62 C61 117.3(15)
O7 C62 H62A 108.0
C61 C62 H62A 108.0
O7 C62 H62B 108.0
C61 C62 H62B 108.0
H62A C62 H62B 107.2
C64 C63 O7 108.9(12)
C64 C63 H63A 109.9
O7 C63 H63A 109.9
C64 C63 H63B 109.9
O7 C63 H63B 109.9
H63A C63 H63B 108.3
C63 C64 O8 115.9(11)
C63 C64 H64A 108.3
O8 C64 H64A 108.3
C63 C64 H64B 108.3
O8 C64 H64B 108.3
H64A C64 H64B 107.4
O8 C65 C66A 107.0(12)
O8 C65 H65A 110.3
C66A C65 H65A 110.3
O8 C65 H65B 110.3
C66A C65 H65B 110.3
H65A C65 H65B 108.6
O9A C66A C65 110.5(18)
O9A C66A H66A 109.5
C65 C66A H66A 109.5
O9A C66A H66B 109.6
C65 C66A H66B 109.6
H66A C66A H66B 108.1
O9A C67 C68 119.1(10)
O9A C67 O9B 41.9(10)
C68 C67 O9B 96.2(13)
O9A C67 H67A 107.5
C68 C67 H67A 107.5
O9B C67 H67A 83.7
O9A C67 H67B 107.5
C68 C67 H67B 107.5
O9B C67 H67B 149.0
H67A C67 H67B 107.0
O10 C68 C67 105.7(12)
O10 C68 H68A 110.6
C67 C68 H68A 110.6
O10 C68 H68B 110.6
C67 C68 H68B 110.6
H68A C68 H68B 108.7
O10 C69 C70 124.7(9)
O10 C69 C74 115.1(9)
C70 C69 C74 120.2(9)
C69 C70 C71 119.4(8)
C69 C70 H70 120.3
C71 C70 H70 120.3
C72 C71 C70 121.1(8)
C72 C71 H71 119.4
C70 C71 H71 119.4
C71 C72 C73 118.4(8)
C71 C72 C50 120.9(7)
C73 C72 C50 120.1(7)
C74 C73 C72 120.4(8)
C74 C73 H73 119.8
C72 C73 H73 119.8
C73 C74 C69 120.4(8)
C73 C74 H74 119.8
C69 C74 H74 119.8
O11 C75 H75A 109.5
O11 C75 H75B 109.5
H75A C75 H75B 109.5
O11 C75 H75C 109.5
H75A C75 H75C 109.5
H75B C75 H75C 109.5
O12 C76 H76A 109.5
O12 C76 H76B 109.5
H76A C76 H76B 109.5
O12 C76 H76C 109.5
H76A C76 H76C 109.5
H76B C76 H76C 109.5
O13 C77 H77A 109.5
O13 C77 H77B 109.5
H77A C77 H77B 109.5
O13 C77 H77C 109.5
H77A C77 H77C 109.5
H77B C77 H77C 109.5
O14 C78 H78A 109.5
O14 C78 H78B 109.5
H78A C78 H78B 109.5
O14 C78 H78C 109.5
H78A C78 H78C 109.5
H78B C78 H78C 109.5
O15 C79 H79A 109.5
O15 C79 H79B 109.5
H79A C79 H79B 109.5
O15 C79 H79C 109.5
H79A C79 H79C 109.5
H79B C79 H79C 109.5
C66B O9B C67 108(2)
O9B C66B H66C 110.4
O9B C66B H66D 110.4
H66C C66B H66D 108.6

loop_
_geom_bond_atom_site_label_1
_geom_bond_atom_site_label_2
_geom_bond_distance
Cu1 N1 2.050(6)
Cu1 N2 2.058(7)
Cu1 N3 2.059(6)
Cu1 N4 2.064(6)
O1 C25 1.273(11)
O1 H1 0.8400
O2 C25 1.229(11)
O3 C39 1.220(12)
O4 C39 1.241(11)
O4 H4 0.8400
O5 C56 1.380(11)
O5 C59 1.412(11)
O6 C61 1.386(15)
O6 C60 1.422(14)
O7 C62 1.337(15)
O7 C63 1.467(16)
O8 C65 1.409(12)
O8 C64 1.426(13)
O9A C66A 1.37(3)
O9A C67 1.452(15)
O10 C69 1.373(11)
O10 C68 1.432(15)
O11 C75 1.434(12)
O11 H11O 0.8400
O12 C76 1.405(13)
O12 H12O 0.8400
O13 C77 1.411(15)
O13 H13O 0.8400
O14 C78 1.422(17)
O14 H14O 0.8400
O15 C79 1.58(2)
O15 H15O 0.8400
N1 C1 1.331(10)
N1 C11 1.363(10)
N2 C10 1.331(10)
N2 C12 1.371(10)
N3 C41 1.318(10)
N3 C52 1.350(10)
N4 C50 1.326(10)
N4 C51 1.369(10)
C1 C2 1.414(12)
C1 C13 1.489(11)
C2 C3 1.365(13)
C2 H2 0.9500
C3 C4 1.391(13)
C3 H3 0.9500
C4 C5 1.420(13)
C4 C11 1.422(12)
C5 C6 1.351(14)
C5 H5 0.9500
C6 C7 1.415(13)
C6 H6 0.9500
C7 C8 1.392(13)
C7 C12 1.411(12)
C8 C9 1.350(12)
C8 H8 0.9500
C9 C10 1.410(11)
C9 H9 0.9500
C10 C27 1.498(11)
C11 C12 1.428(11)
C13 C14 1.396(11)
C13 C18 1.399(12)
C14 C15 1.377(12)
C14 H14A 0.9500
C15 C16 1.395(12)
C15 H15 0.9500
C16 C17 1.407(11)
C16 C19 1.479(12)
C17 C18 1.365(11)
C17 H17 0.9500
C18 H18 0.9500
C19 C24 1.398(12)
C19 C20 1.402(12)
C20 C21 1.385(12)
C20 H20 0.9500
C21 C22 1.382(12)
C21 H21 0.9500
C22 C23 1.384(13)
C22 C25 1.522(12)
C23 C24 1.400(12)
C23 H23 0.9500
C24 C26 1.507(12)
C26 H26A 0.9800
C26 H26B 0.9800
C26 H26C 0.9800
C27 C28 1.397(11)
C27 C32 1.401(11)
C28 C29 1.398(11)
C28 H28 0.9500
C29 C30 1.398(10)
C29 H29 0.9500
C30 C31 1.391(11)
C30 C33 1.498(11)
C31 C32 1.381(11)
C31 H31 0.9500
C32 H32 0.9500
C33 C38 1.381(11)
C33 C34 1.405(11)
C34 C35 1.402(11)
C34 C40 1.506(11)
C35 C36 1.386(11)
C35 H35 0.9500
C36 C37 1.402(12)
C36 C39 1.515(12)
C37 C38 1.381(12)
C37 H37 0.9500
C38 H38 0.9500
C40 H40A 0.9800
C40 H40B 0.9800
C40 H40C 0.9800
C41 C42 1.425(11)
C41 C53 1.476(11)
C42 C43 1.380(12)
C42 H42 0.9500
C43 C44 1.409(12)
C43 H43 0.9500
C44 C52 1.408(11)
C44 C45 1.433(12)
C45 C46 1.363(13)
C45 H45 0.9500
C46 C47 1.439(12)
C46 H46 0.9500
C47 C48 1.389(12)
C47 C51 1.408(11)
C48 C49 1.374(13)
C48 H48 0.9500
C49 C50 1.403(12)
C49 H49 0.9500
C50 C72 1.477(12)
C51 C52 1.425(11)
C53 C54 1.386(11)
C53 C58 1.423(11)
C54 C55 1.396(12)
C54 H54 0.9500
C55 C56 1.395(12)
C55 H55 0.9500
C56 C57 1.384(12)
C57 C58 1.367(12)
C57 H57 0.9500
C58 H58 0.9500
C59 C60 1.496(14)
C59 H59A 0.9900
C59 H59B 0.9900
C60 H60A 0.9900
C60 H60B 0.9900
C61 C62 1.40(2)
C61 H61A 0.9900
C61 H61B 0.9900
C62 H62A 0.9900
C62 H62B 0.9900
C63 C64 1.414(17)
C63 H63A 0.9900
C63 H63B 0.9900
C64 H64A 0.9900
C64 H64B 0.9900
C65 C66A 1.66(3)
C65 H65A 0.9900
C65 H65B 0.9900
C66A H66A 0.9900
C66A H66B 0.9900
C67 C68 1.524(16)
C67 O9B 1.63(3)
C67 H67A 0.9900
C67 H67B 0.9900
C68 H68A 0.9900
C68 H68B 0.9900
C69 C70 1.377(13)
C69 C74 1.393(14)
C70 C71 1.391(12)
C70 H70 0.9500
C71 C72 1.383(11)
C71 H71 0.9500
C72 C73 1.413(12)
C73 C74 1.361(13)
C73 H73 0.9500
C74 H74 0.9500
C75 H75A 0.9800
C75 H75B 0.9800
C75 H75C 0.9800
C76 H76A 0.9800
C76 H76B 0.9800
C76 H76C 0.9800
C77 H77A 0.9800
C77 H77B 0.9800
C77 H77C 0.9800
C78 H78A 0.9800
C78 H78B 0.9800
C78 H78C 0.9800
C79 H79A 0.9800
C79 H79B 0.9800
C79 H79C 0.9800
O9B C66B 1.41(3)
C66B H66C 0.9900
C66B H66D 0.9900

loop_
_geom_torsion_atom_site_label_1
_geom_torsion_atom_site_label_2
_geom_torsion_atom_site_label_3
_geom_torsion_atom_site_label_4
_geom_torsion
N2 Cu1 N1 C1 -174.9(7)
N3 Cu1 N1 C1 62.1(8)
N4 Cu1 N1 C1 -41.5(8)
N2 Cu1 N1 C11 -0.1(5)
N3 Cu1 N1 C11 -123.0(5)
N4 Cu1 N1 C11 133.4(5)
N1 Cu1 N2 C10 -179.5(7)
N3 Cu1 N2 C10 -40.6(8)
N4 Cu1 N2 C10 60.6(8)
N1 Cu1 N2 C12 -1.9(5)
N3 Cu1 N2 C12 137.0(5)
N4 Cu1 N2 C12 -121.8(5)
N1 Cu1 N3 C41 70.5(7)
N2 Cu1 N3 C41 -40.1(7)
N4 Cu1 N3 C41 -171.7(7)
N1 Cu1 N3 C52 -116.6(5)
N2 Cu1 N3 C52 132.8(5)
N4 Cu1 N3 C52 1.2(5)
N1 Cu1 N4 C50 -38.3(7)
N2 Cu1 N4 C50 67.7(7)
N3 Cu1 N4 C50 -174.8(7)
N1 Cu1 N4 C51 133.2(5)
N2 Cu1 N4 C51 -120.7(5)
N3 Cu1 N4 C51 -3.3(5)
C11 N1 C1 C2 2.8(12)
Cu1 N1 C1 C2 177.3(6)
C11 N1 C1 C13 -179.2(7)
Cu1 N1 C1 C13 -4.7(11)
N1 C1 C2 C3 -1.4(13)
C13 C1 C2 C3 -179.4(8)
C1 C2 C3 C4 1.6(15)
C2 C3 C4 C5 179.5(11)
C2 C3 C4 C11 -3.3(15)
C3 C4 C5 C6 178.7(12)
C11 C4 C5 C6 1.5(19)
C4 C5 C6 C7 -3(2)
C5 C6 C7 C8 -174.0(12)
C5 C6 C7 C12 3.6(18)
C12 C7 C8 C9 3.2(14)
C6 C7 C8 C9 -179.2(10)
C7 C8 C9 C10 -1.5(15)
C12 N2 C10 C9 2.7(12)
Cu1 N2 C10 C9 -179.9(6)
C12 N2 C10 C27 -178.0(7)
Cu1 N2 C10 C27 -0.6(11)
C8 C9 C10 N2 -1.6(14)
C8 C9 C10 C27 179.1(8)
C1 N1 C11 C4 -4.6(12)
Cu1 N1 C11 C4 179.7(8)
C1 N1 C11 C12 177.8(7)
Cu1 N1 C11 C12 2.2(9)
C3 C4 C11 N1 4.9(15)
C5 C4 C11 N1 -177.8(10)
C3 C4 C11 C12 -177.6(9)
C5 C4 C11 C12 -0.2(15)
C10 N2 C12 C7 -0.8(12)
Cu1 N2 C12 C7 -178.8(7)
C10 N2 C12 C11 -178.3(8)
Cu1 N2 C12 C11 3.7(9)
C8 C7 C12 N2 -2.1(14)
C6 C7 C12 N2 -179.7(9)
C8 C7 C12 C11 175.4(9)
C6 C7 C12 C11 -2.3(14)
N1 C11 C12 N2 -4.2(12)
C4 C11 C12 N2 178.2(8)
N1 C11 C12 C7 178.3(8)
C4 C11 C12 C7 0.6(13)
N1 C1 C13 C14 152.0(8)
C2 C1 C13 C14 -30.0(12)
N1 C1 C13 C18 -29.4(12)
C2 C1 C13 C18 148.6(8)
C18 C13 C14 C15 -0.1(13)
C1 C13 C14 C15 178.6(8)
C13 C14 C15 C16 0.4(14)
C14 C15 C16 C17 1.2(13)
C14 C15 C16 C19 -176.6(8)
C15 C16 C17 C18 -3.2(13)
C19 C16 C17 C18 174.6(8)
C16 C17 C18 C13 3.8(13)
C14 C13 C18 C17 -2.0(12)
C1 C13 C18 C17 179.4(8)
C15 C16 C19 C24 -132.0(9)
C17 C16 C19 C24 50.3(12)
C15 C16 C19 C20 49.3(12)
C17 C16 C19 C20 -128.3(9)
C24 C19 C20 C21 -0.2(13)
C16 C19 C20 C21 178.5(8)
C19 C20 C21 C22 -3.3(14)
C20 C21 C22 C23 5.5(14)
C20 C21 C22 C25 -173.5(9)
C21 C22 C23 C24 -4.5(14)
C25 C22 C23 C24 174.6(8)
C20 C19 C24 C23 1.2(12)
C16 C19 C24 C23 -177.4(8)
C20 C19 C24 C26 -177.9(8)
C16 C19 C24 C26 3.4(13)
C22 C23 C24 C19 1.1(13)
C22 C23 C24 C26 -179.7(8)
C21 C22 C25 O2 168.7(10)
C23 C22 C25 O2 -10.3(14)
C21 C22 C25 O1 -10.4(15)
C23 C22 C25 O1 170.6(9)
N2 C10 C27 C28 -28.0(11)
C9 C10 C27 C28 151.3(8)
N2 C10 C27 C32 154.9(7)
C9 C10 C27 C32 -25.7(11)
C32 C27 C28 C29 -2.8(12)
C10 C27 C28 C29 -179.9(7)
C27 C28 C29 C30 2.5(12)
C28 C29 C30 C31 -0.2(12)
C28 C29 C30 C33 177.1(7)
C29 C30 C31 C32 -1.8(12)
C33 C30 C31 C32 -179.1(7)
C30 C31 C32 C27 1.5(12)
C28 C27 C32 C31 0.8(11)
C10 C27 C32 C31 178.0(7)
C31 C30 C33 C38 52.5(10)
C29 C30 C33 C38 -124.7(8)
C31 C30 C33 C34 -126.3(8)
C29 C30 C33 C34 56.5(11)
C38 C33 C34 C35 0.5(11)
C30 C33 C34 C35 179.3(7)
C38 C33 C34 C40 -178.9(8)
C30 C33 C34 C40 -0.1(12)
C33 C34 C35 C36 2.6(12)
C40 C34 C35 C36 -177.9(8)
C34 C35 C36 C37 -1.8(12)
C34 C35 C36 C39 175.3(8)
C35 C36 C37 C38 -2.2(12)
C39 C36 C37 C38 -179.3(8)
C34 C33 C38 C37 -4.5(12)
C30 C33 C38 C37 176.6(7)
C36 C37 C38 C33 5.4(12)
C35 C36 C39 O3 -155.1(11)
C37 C36 C39 O3 22.0(15)
C35 C36 C39 O4 25.4(12)
C37 C36 C39 O4 -157.5(8)
C52 N3 C41 C42 1.0(11)
Cu1 N3 C41 C42 173.5(5)
C52 N3 C41 C53 -178.8(7)
Cu1 N3 C41 C53 -6.3(10)
N3 C41 C42 C43 2.3(11)
C53 C41 C42 C43 -177.9(7)
C41 C42 C43 C44 -3.5(12)
C42 C43 C44 C52 1.4(11)
C42 C43 C44 C45 179.7(7)
C52 C44 C45 C46 -3.4(12)
C43 C44 C45 C46 178.3(8)
C44 C45 C46 C47 0.0(13)
C45 C46 C47 C48 -178.6(8)
C45 C46 C47 C51 0.8(12)
C51 C47 C48 C49 0.1(12)
C46 C47 C48 C49 179.5(8)
C47 C48 C49 C50 -1.0(13)
C51 N4 C50 C49 2.8(11)
Cu1 N4 C50 C49 173.8(6)
C51 N4 C50 C72 -178.2(7)
Cu1 N4 C50 C72 -7.1(10)
C48 C49 C50 N4 -0.4(12)
C48 C49 C50 C72 -179.4(8)
C50 N4 C51 C47 -3.8(11)
Cu1 N4 C51 C47 -176.2(6)
C50 N4 C51 C52 177.2(7)
Cu1 N4 C51 C52 4.9(8)
C48 C47 C51 N4 2.4(11)
C46 C47 C51 N4 -177.1(7)
C48 C47 C51 C52 -178.7(7)
C46 C47 C51 C52 1.8(11)
C41 N3 C52 C44 -3.2(11)
Cu1 N3 C52 C44 -176.6(6)
C41 N3 C52 C51 174.4(7)
Cu1 N3 C52 C51 1.0(8)
C43 C44 C52 N3 1.9(11)
C45 C44 C52 N3 -176.5(7)
C43 C44 C52 C51 -175.7(7)
C45 C44 C52 C51 6.0(11)
N4 C51 C52 N3 -4.0(10)
C47 C51 C52 N3 177.0(7)
N4 C51 C52 C44 173.7(7)
C47 C51 C52 C44 -5.3(11)
N3 C41 C53 C54 115.1(9)
C42 C41 C53 C54 -64.7(12)
N3 C41 C53 C58 -59.5(10)
C42 C41 C53 C58 120.7(9)
C58 C53 C54 C55 2.3(12)
C41 C53 C54 C55 -172.3(8)
C53 C54 C55 C56 1.0(12)
C59 O5 C56 C57 164.7(8)
C59 O5 C56 C55 -15.0(12)
C54 C55 C56 O5 176.5(8)
C54 C55 C56 C57 -3.2(12)
O5 C56 C57 C58 -177.7(8)
C55 C56 C57 C58 2.0(13)
C56 C57 C58 C53 1.4(13)
C54 C53 C58 C57 -3.5(13)
C41 C53 C58 C57 171.3(8)
C56 O5 C59 C60 -175.6(8)
C61 O6 C60 C59 177.3(13)
O5 C59 C60 O6 80.7(12)
C60 O6 C61 C62 -159.2(15)
C63 O7 C62 C61 176.2(14)
O6 C61 C62 O7 -70(2)
C62 O7 C63 C64 163.1(12)
O7 C63 C64 O8 75.1(15)
C65 O8 C64 C63 -170.2(12)
C64 O8 C65 C66A 179.8(14)
C67 O9A C66A C65 157.8(16)
O8 C65 C66A O9A 55(2)
C66A O9A C67 C68 78(2)
C66A O9A C67 O9B 13(2)
C69 O10 C68 C67 175.0(9)
O9A C67 C68 O10 57.1(18)
O9B C67 C68 O10 94.4(14)
C68 O10 C69 C70 -7.0(14)
C68 O10 C69 C74 174.4(9)
O10 C69 C70 C71 -179.1(8)
C74 C69 C70 C71 -0.5(14)
C69 C70 C71 C72 -1.3(13)
C70 C71 C72 C73 1.9(13)
C70 C71 C72 C50 -169.2(8)
N4 C50 C72 C71 115.1(8)
C49 C50 C72 C71 -65.9(11)
N4 C50 C72 C73 -55.8(11)
C49 C50 C72 C73 123.2(9)
C71 C72 C73 C74 -0.9(13)
C50 C72 C73 C74 170.3(8)
C72 C73 C74 C69 -0.9(14)
O10 C69 C74 C73 -179.7(8)
C70 C69 C74 C73 1.6(14)
O9A C67 O9B C66B -61(2)
C68 C67 O9B C66B 171.0(19)

loop_
_platon_squeeze_void_nr
_platon_squeeze_void_average_x
_platon_squeeze_void_average_y
_platon_squeeze_void_average_z
_platon_squeeze_void_volume
_platon_squeeze_void_count_electrons
_platon_squeeze_void_content
1 0.206 0.643 0.251 27 12 ' '
2 0.294 0.143 0.249 27 11 ' '
3 0.706 0.857 0.751 27 12 ' '
4 0.794 0.357 0.749 27 11 ' '
